data_4032882
loop_
_publ_author_name
'Sheng, Wanle'
'Cui, Jiuen'
'Ruan, Zheng'
'Yan, Lifeng'
'Wu, Qinghua'
'Yu, Changjiang'
'Wei, Yun'
'Hao, Erhong'
'Jiao, Lijuan'

_publ_section_title
;
 [a]-Phenanthrene-Fused BF2 Azadipyrromethene (AzaBODIPY) Dyes as Bright
 Near-Infrared Fluorophores.
;
_journal_issue 19
_journal_name_full 'The Journal of organic chemistry'
_journal_page_first 10341
_journal_page_last 10349
_journal_paper_doi 10.1021/acs.joc.7b01803
_journal_volume 82
_journal_year 2017
_chemical_formula_sum 'C60 H60 B Br2 F2 N3 O8'
_chemical_formula_weight 1159.74
_chemical_name_systematic
; 
 ? 
;
_space_group_IT_number 15
_symmetry_cell_setting monoclinic
_symmetry_space_group_name_Hall '-C 2yc'
_symmetry_space_group_name_H-M 'C 1 2/c 1'
_atom_sites_solution_hydrogens geom
_atom_sites_solution_primary direct
_atom_sites_solution_secondary difmap
_audit_creation_method SHELXL-97
_cell_angle_alpha 90.00
_cell_angle_beta 116.5120(10)
_cell_angle_gamma 90.00
_cell_formula_units_Z 4
_cell_length_a 21.3351(17)
_cell_length_b 25.306(2)
_cell_length_c 13.0491(10)
_cell_measurement_reflns_used 7458
_cell_measurement_temperature 293(2)
_cell_measurement_theta_max 24.16
_cell_measurement_theta_min 2.37
_cell_volume 6304.4(9)
_computing_cell_refinement 'Bruker SMART'
_computing_data_collection 'Bruker SMART'
_computing_data_reduction 'Bruker SAINT'
_computing_molecular_graphics 'Bruker SHELXTL'
_computing_publication_material 'Bruker SHELXTL'
_computing_structure_refinement 'SHELXL-97 (Sheldrick, 1997)'
_computing_structure_solution 'SHELXS-97 (Sheldrick, 1990)'
_diffrn_ambient_temperature 293(2)
_diffrn_measured_fraction_theta_full 0.982
_diffrn_measured_fraction_theta_max 0.982
_diffrn_measurement_device_type 'CCD area detector'
_diffrn_measurement_method 'phi and omega scans'
_diffrn_radiation_monochromator graphite
_diffrn_radiation_source 'fine-focus sealed tube'
_diffrn_radiation_type MoK\a
_diffrn_radiation_wavelength 0.71073
_diffrn_reflns_av_R_equivalents 0.0338
_diffrn_reflns_av_sigmaI/netI 0.0394
_diffrn_reflns_limit_h_max 27
_diffrn_reflns_limit_h_min -27
_diffrn_reflns_limit_k_max 32
_diffrn_reflns_limit_k_min -32
_diffrn_reflns_limit_l_max 15
_diffrn_reflns_limit_l_min -16
_diffrn_reflns_number 26909
_diffrn_reflns_theta_full 27.53
_diffrn_reflns_theta_max 27.53
_diffrn_reflns_theta_min 1.34
_exptl_absorpt_coefficient_mu 1.342
_exptl_absorpt_correction_T_max 0.7845
_exptl_absorpt_correction_T_min 0.7567
_exptl_absorpt_correction_type multi-scan
_exptl_crystal_colour colorless
_exptl_crystal_density_diffrn 1.222
_exptl_crystal_density_method 'not measured'
_exptl_crystal_description block
_exptl_crystal_F_000 2392
_exptl_crystal_size_max 0.22
_exptl_crystal_size_mid 0.20
_exptl_crystal_size_min 0.19
_platon_squeeze_details
;
;
_refine_diff_density_max 0.527
_refine_diff_density_min -0.454
_refine_diff_density_rms 0.052
_refine_ls_extinction_method none
_refine_ls_goodness_of_fit_ref 1.076
_refine_ls_hydrogen_treatment mixed
_refine_ls_matrix_type full
_refine_ls_number_parameters 351
_refine_ls_number_reflns 7133
_refine_ls_number_restraints 0
_refine_ls_restrained_S_all 1.076
_refine_ls_R_factor_all 0.0780
_refine_ls_R_factor_gt 0.0478
_refine_ls_shift/su_max 0.001
_refine_ls_shift/su_mean 0.000
_refine_ls_structure_factor_coef Fsqd
_refine_ls_weighting_details 'calc w=1/[\s^2^(Fo^2^)+(0.0698P)^2^+0.9631P] where P=(Fo^2^+2Fc^2^)/3'
_refine_ls_weighting_scheme calc
_refine_ls_wR_factor_gt 0.1271
_refine_ls_wR_factor_ref 0.1366
_reflns_number_gt 4545
_reflns_number_total 7133
_reflns_threshold_expression >2sigma(I)
_cod_data_source_file jo7b01803_si_002.cif
_cod_data_source_block 150702a_0m_compound_2Br
_cod_depositor_comments
;
The following automatic conversions were performed:

'_symmetry_cell_setting' value 'Monoclinic' changed to 'monoclinic'
according to
/home/data/users/saulius/crontab/automatic-downloads/rss-feeds/ACS/lib/dictionaries/cif_core.dic
dictionary named 'cif_core.dic' version 2.4.2 from 2011-04-26.

Automatic conversion script
Id: cif_fix_values 4973 2017-02-22 13:04:09Z antanas 

 Adding full bibliography for 4032881--4032884.cif.
;
_cod_original_cell_volume 6304.5(9)
_cod_original_sg_symbol_H-M C2/c
_cod_database_code 4032882

loop_
_symmetry_equiv_pos_as_xyz
'x, y, z'
'-x, y, -z+1/2'
'x+1/2, y+1/2, z'
'-x+1/2, y+1/2, -z+1/2'
'-x, -y, -z'
'x, -y, z-1/2'
'-x+1/2, -y+1/2, -z'
'x+1/2, -y+1/2, z-1/2'

loop_
_atom_site_label
_atom_site_type_symbol
_atom_site_fract_x
_atom_site_fract_y
_atom_site_fract_z
_atom_site_U_iso_or_equiv
_atom_site_adp_type
_atom_site_occupancy
_atom_site_symmetry_multiplicity
_atom_site_calc_flag
_atom_site_refinement_flags
B1 B 0.0000 0.34491(15) 0.2500 0.0410(9) Uani 1 2 d S
Br1 Br 0.102504(17) 0.182530(13) 0.67161(2) 0.06388(14) Uani 1 1 d .
C1 C 0.10416(13) 0.31958(9) 0.4488(2) 0.0388(5) Uani 1 1 d .
C2 C 0.13814(12) 0.27269(9) 0.50855(19) 0.0388(5) Uani 1 1 d .
C3 C 0.10142(12) 0.23058(9) 0.43934(19) 0.0366(5) Uani 1 1 d .
C4 C 0.04689(12) 0.25249(8) 0.33845(19) 0.0338(5) Uani 1 1 d .
C5 C 0.12209(13) 0.37460(9) 0.4863(2) 0.0469(6) Uani 1 1 d .
C6 C 0.07693(16) 0.40569(11) 0.5088(3) 0.0642(8) Uani 1 1 d .
H6 H 0.0341 0.3917 0.4979 0.077 Uiso 1 1 calc R
C7 C 0.09294(17) 0.45696(13) 0.5468(3) 0.0834(12) Uani 1 1 d .
H7 H 0.0619 0.4769 0.5631 0.100 Uiso 1 1 calc R
C8 C 0.15428(18) 0.47779(12) 0.5602(4) 0.0950(14) Uani 1 1 d .
C9 C 0.20097(18) 0.44778(13) 0.5384(4) 0.1058(16) Uani 1 1 d .
H9 H 0.2433 0.4623 0.5480 0.127 Uiso 1 1 calc R
C10 C 0.18484(16) 0.39629(11) 0.5024(3) 0.0769(10) Uani 1 1 d .
H10 H 0.2167 0.3760 0.4888 0.092 Uiso 1 1 calc R
C11 C 0.1279(3) 0.56166(17) 0.6184(6) 0.160(3) Uani 1 1 d .
H11A H 0.0826 0.5616 0.5533 0.241 Uiso 1 1 calc R
H11B H 0.1456 0.5971 0.6338 0.241 Uiso 1 1 calc R
H11C H 0.1238 0.5480 0.6838 0.241 Uiso 1 1 calc R
C12 C 0.20024(12) 0.27078(9) 0.6211(2) 0.0401(5) Uani 1 1 d .
C13 C 0.20592(14) 0.30313(11) 0.7101(2) 0.0509(7) Uani 1 1 d .
H13 H 0.1715 0.3283 0.6977 0.061 Uiso 1 1 calc R
C14 C 0.26197(14) 0.29856(11) 0.8173(2) 0.0521(7) Uani 1 1 d .
H14 H 0.2644 0.3208 0.8757 0.063 Uiso 1 1 calc R
C15 C 0.31456(13) 0.26181(11) 0.8404(2) 0.0472(6) Uani 1 1 d .
C16 C 0.30926(14) 0.23046(11) 0.7502(2) 0.0516(7) Uani 1 1 d .
H16 H 0.3443 0.2059 0.7621 0.062 Uiso 1 1 calc R
C17 C 0.25308(13) 0.23465(10) 0.6423(2) 0.0445(6) Uani 1 1 d .
H17 H 0.2510 0.2128 0.5836 0.053 Uiso 1 1 calc R
C18 C 0.37408(15) 0.25582(14) 0.9626(2) 0.0630(8) Uani 1 1 d .
C19 C 0.3462(3) 0.2301(3) 1.0360(4) 0.187(4) Uani 1 1 d .
H19A H 0.3318 0.1946 1.0095 0.281 Uiso 1 1 calc R
H19B H 0.3067 0.2497 1.0321 0.281 Uiso 1 1 calc R
H19C H 0.3820 0.2292 1.1137 0.281 Uiso 1 1 calc R
C20 C 0.43529(18) 0.2254(2) 0.9667(3) 0.1130(17) Uani 1 1 d .
H20A H 0.4202 0.1908 0.9350 0.170 Uiso 1 1 calc R
H20B H 0.4703 0.2223 1.0447 0.170 Uiso 1 1 calc R
H20C H 0.4547 0.2436 0.9229 0.170 Uiso 1 1 calc R
C21 C 0.3986(4) 0.3099(2) 1.0173(5) 0.188(4) Uani 1 1 d .
H21A H 0.4301 0.3056 1.0970 0.282 Uiso 1 1 calc R
H21B H 0.3588 0.3304 1.0096 0.282 Uiso 1 1 calc R
H21C H 0.4222 0.3279 0.9797 0.282 Uiso 1 1 calc R
C22 C 0.10968(12) 0.17277(9) 0.4571(2) 0.0379(5) Uani 1 1 d .
C23 C 0.11014(12) 0.14640(10) 0.5509(2) 0.0423(6) Uani 1 1 d .
C24 C 0.11333(13) 0.09128(10) 0.5575(2) 0.0489(6) Uani 1 1 d .
C25 C 0.11613(14) 0.06215(10) 0.4698(2) 0.0528(7) Uani 1 1 d .
C26 C 0.11553(14) 0.08794(10) 0.3751(2) 0.0515(7) Uani 1 1 d .
C27 C 0.11284(13) 0.14237(9) 0.3695(2) 0.0439(6) Uani 1 1 d .
H27 H 0.1131 0.1593 0.3065 0.053 Uiso 1 1 calc R
C28 C 0.1788(2) 0.05626(14) 0.7396(3) 0.0893(12) Uani 1 1 d .
H28A H 0.2052 0.0335 0.7145 0.134 Uiso 1 1 calc R
H28B H 0.1740 0.0399 0.8021 0.134 Uiso 1 1 calc R
H28C H 0.2027 0.0894 0.7643 0.134 Uiso 1 1 calc R
C29 C 0.0617(2) -0.02068(14) 0.4083(4) 0.1087(15) Uani 1 1 d .
H29A H 0.0232 -0.0095 0.4221 0.163 Uiso 1 1 calc R
H29B H 0.0700 -0.0577 0.4247 0.163 Uiso 1 1 calc R
H29C H 0.0509 -0.0144 0.3296 0.163 Uiso 1 1 calc R
C30 C 0.1164(3) 0.08085(15) 0.1953(3) 0.1124(17) Uani 1 1 d .
H30A H 0.0745 0.1017 0.1593 0.169 Uiso 1 1 calc R
H30B H 0.1166 0.0544 0.1427 0.169 Uiso 1 1 calc R
H30C H 0.1566 0.1032 0.2170 0.169 Uiso 1 1 calc R
F1 F 0.03984(9) 0.37497(6) 0.21439(14) 0.0721(5) Uani 1 1 d .
N1 N 0.04945(10) 0.30710(7) 0.34782(16) 0.0359(4) Uani 1 1 d .
N2 N 0.0000 0.22583(10) 0.2500 0.0347(6) Uani 1 2 d S
O1 O 0.17495(13) 0.52905(10) 0.5949(4) 0.1424(15) Uani 1 1 d .
O2 O 0.11115(11) 0.06508(8) 0.64740(17) 0.0671(6) Uani 1 1 d .
O3 O 0.12256(12) 0.00816(7) 0.48006(19) 0.0765(7) Uani 1 1 d .
O4 O 0.11838(13) 0.05619(7) 0.29349(18) 0.0719(6) Uani 1 1 d .

loop_
_atom_site_aniso_label
_atom_site_aniso_U_11
_atom_site_aniso_U_22
_atom_site_aniso_U_33
_atom_site_aniso_U_23
_atom_site_aniso_U_13
_atom_site_aniso_U_12
B1 0.041(2) 0.032(2) 0.039(2) 0.000 0.0080(18) 0.000
Br1 0.0798(2) 0.0727(2) 0.0493(2) 0.00169(14) 0.03786(17) 0.00393(15)
C1 0.0393(13) 0.0356(12) 0.0390(13) -0.0059(10) 0.0152(11) 0.0028(10)
C2 0.0396(13) 0.0405(13) 0.0335(13) -0.0021(10) 0.0136(11) 0.0071(10)
C3 0.0409(13) 0.0374(12) 0.0325(12) -0.0009(10) 0.0173(11) 0.0028(10)
C4 0.0402(13) 0.0292(11) 0.0345(12) 0.0005(9) 0.0188(11) 0.0033(10)
C5 0.0412(14) 0.0382(13) 0.0450(15) -0.0085(11) 0.0046(12) 0.0069(11)
C6 0.0561(18) 0.0554(17) 0.070(2) -0.0231(15) 0.0176(16) 0.0064(14)
C7 0.057(2) 0.062(2) 0.102(3) -0.0359(19) 0.0095(19) 0.0129(16)
C8 0.056(2) 0.0462(18) 0.144(4) -0.040(2) 0.010(2) 0.0038(15)
C9 0.054(2) 0.058(2) 0.182(5) -0.043(2) 0.031(2) -0.0117(17)
C10 0.0481(17) 0.0455(16) 0.124(3) -0.0225(18) 0.0270(19) 0.0007(14)
C11 0.117(4) 0.069(3) 0.270(7) -0.086(4) 0.063(4) 0.007(2)
C12 0.0405(13) 0.0401(13) 0.0363(13) -0.0019(10) 0.0139(11) 0.0023(11)
C13 0.0481(16) 0.0550(16) 0.0414(15) -0.0071(12) 0.0125(13) 0.0102(12)
C14 0.0463(15) 0.0650(17) 0.0381(15) -0.0113(13) 0.0125(13) 0.0030(13)
C15 0.0410(14) 0.0630(17) 0.0368(14) 0.0014(12) 0.0165(12) -0.0020(12)
C16 0.0435(15) 0.0613(17) 0.0476(16) 0.0053(13) 0.0182(13) 0.0121(13)
C17 0.0479(15) 0.0484(14) 0.0369(13) -0.0024(11) 0.0188(12) 0.0066(12)
C18 0.0453(16) 0.097(2) 0.0388(15) 0.0050(15) 0.0121(13) 0.0054(15)
C19 0.087(3) 0.371(11) 0.091(3) 0.118(5) 0.028(3) 0.021(5)
C20 0.052(2) 0.204(5) 0.063(2) -0.012(3) 0.0080(18) 0.036(3)
C21 0.177(6) 0.136(5) 0.103(4) -0.037(3) -0.070(4) 0.031(4)
C22 0.0378(13) 0.0357(13) 0.0355(13) 0.0005(10) 0.0123(11) 0.0023(10)
C23 0.0400(14) 0.0471(14) 0.0348(13) 0.0011(11) 0.0122(11) 0.0004(11)
C24 0.0484(15) 0.0473(15) 0.0398(15) 0.0122(12) 0.0098(12) -0.0046(12)
C25 0.0545(16) 0.0356(14) 0.0502(16) 0.0046(12) 0.0073(13) 0.0005(12)
C26 0.0602(17) 0.0375(14) 0.0479(16) -0.0033(12) 0.0163(14) 0.0054(12)
C27 0.0547(16) 0.0388(13) 0.0346(13) 0.0040(10) 0.0167(12) 0.0050(11)
C28 0.099(3) 0.077(2) 0.059(2) 0.0289(17) 0.006(2) -0.004(2)
C29 0.135(4) 0.058(2) 0.091(3) 0.006(2) 0.014(3) -0.033(2)
C30 0.216(5) 0.064(2) 0.076(3) -0.0099(19) 0.082(3) 0.019(3)
F1 0.0735(11) 0.0592(10) 0.0603(10) 0.0143(8) 0.0089(9) -0.0311(8)
N1 0.0365(11) 0.0328(10) 0.0341(11) -0.0038(8) 0.0120(9) -0.0004(8)
N2 0.0394(15) 0.0319(14) 0.0307(14) 0.000 0.0138(12) 0.000
O1 0.0756(17) 0.0585(15) 0.248(4) -0.074(2) 0.031(2) -0.0061(13)
O2 0.0735(14) 0.0628(13) 0.0539(12) 0.0196(10) 0.0185(11) -0.0109(10)
O3 0.0948(16) 0.0355(10) 0.0712(14) 0.0069(10) 0.0120(12) -0.0007(10)
O4 0.1148(18) 0.0404(10) 0.0613(13) -0.0077(9) 0.0401(13) 0.0108(11)

loop_
_atom_type_symbol
_atom_type_description
_atom_type_scat_dispersion_real
_atom_type_scat_dispersion_imag
_atom_type_scat_source
C C 0.0033 0.0016 'International Tables Vol C Tables 4.2.6.8 and 6.1.1.4'
H H 0.0000 0.0000 'International Tables Vol C Tables 4.2.6.8 and 6.1.1.4'
B B 0.0013 0.0007 'International Tables Vol C Tables 4.2.6.8 and 6.1.1.4'
N N 0.0061 0.0033 'International Tables Vol C Tables 4.2.6.8 and 6.1.1.4'
O O 0.0106 0.0060 'International Tables Vol C Tables 4.2.6.8 and 6.1.1.4'
F F 0.0171 0.0103 'International Tables Vol C Tables 4.2.6.8 and 6.1.1.4'
Br Br -0.2901 2.4595 'International Tables Vol C Tables 4.2.6.8 and 6.1.1.4'

loop_
_geom_angle_atom_site_label_1
_geom_angle_atom_site_label_2
_geom_angle_atom_site_label_3
_geom_angle
_geom_angle_site_symmetry_1
_geom_angle_site_symmetry_3
F1 B1 F1 112.4(3) 2 .
F1 B1 N1 108.78(10) 2 2
F1 B1 N1 110.94(10) . 2
F1 B1 N1 110.94(10) 2 .
F1 B1 N1 108.78(10) . .
N1 B1 N1 104.7(3) 2 .
N1 C1 C2 110.22(19) . .
N1 C1 C5 122.0(2) . .
C2 C1 C5 127.8(2) . .
C3 C2 C1 106.30(19) . .
C3 C2 C12 128.1(2) . .
C1 C2 C12 125.6(2) . .
C2 C3 C4 107.05(19) . .
C2 C3 C22 131.5(2) . .
C4 C3 C22 121.4(2) . .
N2 C4 N1 124.7(2) . .
N2 C4 C3 126.5(2) . .
N1 C4 C3 108.83(19) . .
C10 C5 C6 117.9(3) . .
C10 C5 C1 121.4(2) . .
C6 C5 C1 120.7(3) . .
C7 C6 C5 122.2(3) . .
C7 C6 H6 118.9 . .
C5 C6 H6 118.9 . .
C8 C7 C6 119.0(3) . .
C8 C7 H7 120.5 . .
C6 C7 H7 120.5 . .
C7 C8 C9 120.4(3) . .
C7 C8 O1 124.0(3) . .
C9 C8 O1 115.5(3) . .
C8 C9 C10 119.9(3) . .
C8 C9 H9 120.1 . .
C10 C9 H9 120.1 . .
C5 C10 C9 120.6(3) . .
C5 C10 H10 119.7 . .
C9 C10 H10 119.7 . .
O1 C11 H11A 109.5 . .
O1 C11 H11B 109.5 . .
H11A C11 H11B 109.5 . .
O1 C11 H11C 109.5 . .
H11A C11 H11C 109.5 . .
H11B C11 H11C 109.5 . .
C17 C12 C13 117.8(2) . .
C17 C12 C2 120.8(2) . .
C13 C12 C2 121.3(2) . .
C14 C13 C12 120.9(2) . .
C14 C13 H13 119.6 . .
C12 C13 H13 119.6 . .
C13 C14 C15 121.9(2) . .
C13 C14 H14 119.0 . .
C15 C14 H14 119.0 . .
C14 C15 C16 116.8(2) . .
C14 C15 C18 120.4(2) . .
C16 C15 C18 122.8(2) . .
C15 C16 C17 121.7(2) . .
C15 C16 H16 119.1 . .
C17 C16 H16 119.1 . .
C12 C17 C16 120.9(2) . .
C12 C17 H17 119.6 . .
C16 C17 H17 119.6 . .
C19 C18 C20 110.2(4) . .
C19 C18 C21 104.1(5) . .
C20 C18 C21 109.5(4) . .
C19 C18 C15 109.1(3) . .
C20 C18 C15 113.0(3) . .
C21 C18 C15 110.4(3) . .
C18 C19 H19A 109.5 . .
C18 C19 H19B 109.5 . .
H19A C19 H19B 109.5 . .
C18 C19 H19C 109.5 . .
H19A C19 H19C 109.5 . .
H19B C19 H19C 109.5 . .
C18 C20 H20A 109.5 . .
C18 C20 H20B 109.5 . .
H20A C20 H20B 109.5 . .
C18 C20 H20C 109.5 . .
H20A C20 H20C 109.5 . .
H20B C20 H20C 109.5 . .
C18 C21 H21A 109.5 . .
C18 C21 H21B 109.5 . .
H21A C21 H21B 109.5 . .
C18 C21 H21C 109.5 . .
H21A C21 H21C 109.5 . .
H21B C21 H21C 109.5 . .
C23 C22 C27 118.0(2) . .
C23 C22 C3 124.5(2) . .
C27 C22 C3 117.4(2) . .
C22 C23 C24 120.9(2) . .
C22 C23 Br1 122.15(18) . .
C24 C23 Br1 116.89(18) . .
O2 C24 C25 118.8(2) . .
O2 C24 C23 121.1(2) . .
C25 C24 C23 120.0(2) . .
O3 C25 C24 119.3(2) . .
O3 C25 C26 120.9(3) . .
C24 C25 C26 119.8(2) . .
O4 C26 C27 124.4(2) . .
O4 C26 C25 115.7(2) . .
C27 C26 C25 119.9(2) . .
C26 C27 C22 121.3(2) . .
C26 C27 H27 119.3 . .
C22 C27 H27 119.3 . .
O2 C28 H28A 109.5 . .
O2 C28 H28B 109.5 . .
H28A C28 H28B 109.5 . .
O2 C28 H28C 109.5 . .
H28A C28 H28C 109.5 . .
H28B C28 H28C 109.5 . .
O3 C29 H29A 109.5 . .
O3 C29 H29B 109.5 . .
H29A C29 H29B 109.5 . .
O3 C29 H29C 109.5 . .
H29A C29 H29C 109.5 . .
H29B C29 H29C 109.5 . .
O4 C30 H30A 109.5 . .
O4 C30 H30B 109.5 . .
H30A C30 H30B 109.5 . .
O4 C30 H30C 109.5 . .
H30A C30 H30C 109.5 . .
H30B C30 H30C 109.5 . .
C1 N1 C4 107.58(18) . .
C1 N1 B1 128.76(19) . .
C4 N1 B1 123.44(19) . .
C4 N2 C4 118.8(3) . 2
C8 O1 C11 117.3(3) . .
C24 O2 C28 113.0(2) . .
C25 O3 C29 115.2(2) . .
C26 O4 C30 117.2(2) . .

loop_
_geom_bond_atom_site_label_1
_geom_bond_atom_site_label_2
_geom_bond_distance
_geom_bond_site_symmetry_2
B1 F1 1.367(3) 2
B1 F1 1.367(3) .
B1 N1 1.567(3) 2
B1 N1 1.567(3) .
Br1 C23 1.890(2) .
C1 N1 1.351(3) .
C1 C2 1.427(3) .
C1 C5 1.469(3) .
C2 C3 1.390(3) .
C2 C12 1.475(3) .
C3 C4 1.424(3) .
C3 C22 1.480(3) .
C4 N2 1.326(2) .
C4 N1 1.386(3) .
C5 C10 1.374(4) .
C5 C6 1.373(4) .
C6 C7 1.377(4) .
C6 H6 0.9300 .
C7 C8 1.348(5) .
C7 H7 0.9300 .
C8 C9 1.380(5) .
C8 O1 1.380(4) .
C9 C10 1.376(4) .
C9 H9 0.9300 .
C10 H10 0.9300 .
C11 O1 1.435(5) .
C11 H11A 0.9600 .
C11 H11B 0.9600 .
C11 H11C 0.9600 .
C12 C17 1.380(3) .
C12 C13 1.382(3) .
C13 C14 1.381(4) .
C13 H13 0.9300 .
C14 C15 1.383(4) .
C14 H14 0.9300 .
C15 C16 1.382(4) .
C15 C18 1.539(4) .
C16 C17 1.387(3) .
C16 H16 0.9300 .
C17 H17 0.9300 .
C18 C19 1.485(5) .
C18 C20 1.496(5) .
C18 C21 1.525(6) .
C19 H19A 0.9600 .
C19 H19B 0.9600 .
C19 H19C 0.9600 .
C20 H20A 0.9600 .
C20 H20B 0.9600 .
C20 H20C 0.9600 .
C21 H21A 0.9600 .
C21 H21B 0.9600 .
C21 H21C 0.9600 .
C22 C23 1.390(3) .
C22 C27 1.404(3) .
C23 C24 1.397(4) .
C24 O2 1.367(3) .
C24 C25 1.384(4) .
C25 O3 1.374(3) .
C25 C26 1.393(4) .
C26 O4 1.357(3) .
C26 C27 1.379(3) .
C27 H27 0.9300 .
C28 O2 1.425(4) .
C28 H28A 0.9600 .
C28 H28B 0.9600 .
C28 H28C 0.9600 .
C29 O3 1.417(4) .
C29 H29A 0.9600 .
C29 H29B 0.9600 .
C29 H29C 0.9600 .
C30 O4 1.408(4) .
C30 H30A 0.9600 .
C30 H30B 0.9600 .
C30 H30C 0.9600 .
N2 C4 1.326(2) 2

loop_
_platon_squeeze_void_nr
_platon_squeeze_void_average_x
_platon_squeeze_void_average_y
_platon_squeeze_void_average_z
_platon_squeeze_void_volume
_platon_squeeze_void_count_electrons
_platon_squeeze_void_content
1 0.500 0.080 0.250 268 50 ' '
2 0.000 0.420 -0.250 268 50 ' '
3 1.000 0.580 0.250 268 50 ' '
4 0.500 0.920 -0.250 268 50 ' '
5 0.000 0.881 0.250 11 0 ' '
6 0.500 0.381 0.250 11 0 ' '
7 0.000 0.119 0.750 11 0 ' '
8 0.500 0.619 0.750 11 0 ' '
